data_7203201
loop_
_publ_author_name
'Zeng, Qingdao'
'Wu, Dongxia'
'Ma, Hongwei'
'Shu, Chuying'
'Li, Yan'
'Wang, Chen'

_publ_section_title
;
 Polymeric hydrogen-bonded supramolecules by self-assembling of
 adamantane derivatives with bipyridines
;
_journal_issue 2
_journal_name_full CrystEngComm
_journal_page_first 189
_journal_paper_doi 10.1039/b516212b
_journal_volume 8
_journal_year 2006
_chemical_formula_sum 'C36 H44 N2 O8'
_chemical_formula_weight 632.73
_chemical_name_systematic
;
?
;
_space_group_IT_number 2
_symmetry_cell_setting triclinic
_symmetry_space_group_name_Hall '-P 1'
_symmetry_space_group_name_H-M 'P -1'
_atom_sites_solution_hydrogens geom
_atom_sites_solution_primary direct
_atom_sites_solution_secondary difmap
_audit_creation_method SHELXL-97
_cell_angle_alpha 60.47(3)
_cell_angle_beta 76.13(3)
_cell_angle_gamma 72.88(3)
_cell_formula_units_Z 1
_cell_length_a 9.3034(19)
_cell_length_b 10.198(2)
_cell_length_c 10.295(2)
_cell_measurement_reflns_used 5583
_cell_measurement_temperature 293(2)
_cell_measurement_theta_max 27.48
_cell_measurement_theta_min 2.31
_cell_volume 806.9(4)
_computing_cell_refinement 'Rapid Auto(Rigaku 2001)'
_computing_data_collection 'Rapid Auto(Rigaku 2001)'
_computing_data_reduction 'Rapid Auto(Rigaku 2001)'
_computing_structure_refinement 'SHELXL-97 (Sheldrick, 1997)'
_computing_structure_solution 'SHELXS-97 (Sheldrick, 1990)'
_diffrn_ambient_temperature 293(2)
_diffrn_measured_fraction_theta_full 0.892
_diffrn_measured_fraction_theta_max 0.892
_diffrn_measurement_device_type 'Rigaku raxis Rapid IP'
_diffrn_measurement_method '\w Oscillation'
_diffrn_radiation_monochromator graphite
_diffrn_radiation_source 'Rotating Anode'
_diffrn_radiation_type MoK\a
_diffrn_radiation_wavelength 0.71073
_diffrn_reflns_av_R_equivalents 0.0310
_diffrn_reflns_av_sigmaI/netI 0.0322
_diffrn_reflns_limit_h_max 12
_diffrn_reflns_limit_h_min -12
_diffrn_reflns_limit_k_max 13
_diffrn_reflns_limit_k_min -12
_diffrn_reflns_limit_l_max 13
_diffrn_reflns_limit_l_min -12
_diffrn_reflns_number 5583
_diffrn_reflns_theta_full 27.48
_diffrn_reflns_theta_max 27.48
_diffrn_reflns_theta_min 2.31
_exptl_absorpt_coefficient_mu 0.092
_exptl_absorpt_correction_T_max 0.9928
_exptl_absorpt_correction_T_min 0.9372
_exptl_absorpt_correction_type empirical
_exptl_absorpt_process_details Abscor
_exptl_crystal_colour Colorless
_exptl_crystal_density_diffrn 1.302
_exptl_crystal_density_method 'not measured'
_exptl_crystal_description 'Thin platelet'
_exptl_crystal_F_000 338
_exptl_crystal_size_max 0.72
_exptl_crystal_size_mid 0.56
_exptl_crystal_size_min 0.08
_refine_diff_density_max 0.461
_refine_diff_density_min -0.231
_refine_diff_density_rms 0.048
_refine_ls_extinction_method none
_refine_ls_goodness_of_fit_ref 1.026
_refine_ls_hydrogen_treatment constr
_refine_ls_matrix_type full
_refine_ls_number_parameters 208
_refine_ls_number_reflns 3304
_refine_ls_number_restraints 0
_refine_ls_restrained_S_all 1.026
_refine_ls_R_factor_all 0.1198
_refine_ls_R_factor_gt 0.0795
_refine_ls_shift/su_max 0.020
_refine_ls_shift/su_mean 0.003
_refine_ls_structure_factor_coef Fsqd
_refine_ls_weighting_details 'calc w=1/[\s^2^(Fo^2^)+(0.0866P)^2^+0.7223P] where P=(Fo^2^+2Fc^2^)/3'
_refine_ls_weighting_scheme calc
_refine_ls_wR_factor_gt 0.1884
_refine_ls_wR_factor_ref 0.2142
_reflns_number_gt 2160
_reflns_number_total 3304
_reflns_threshold_expression >2sigma(I)
_cod_data_source_file b516212b.txt
_cod_data_source_block compound_5
_cod_depositor_comments
;
The following automatic conversions were performed:
'_symmetry_cell_setting' value 'Triclinic' changed to 'triclinic'
according to '/home/saulius/struct/CIF-dictionaries/cif_core.dic'
dictionary named 'cif_core.dic' version 2.4.1 from
2010-06-29.

'_exptl_absorpt_correction_type' value 'Empirical' changed to
'empirical' according to
'/home/saulius/struct/CIF-dictionaries/cif_core.dic' dictionary named
'cif_core.dic' version 2.4.1 from 2010-06-29.

Automatic conversion script
Id: cif_fix_enum 1527 2010-12-29 10:47:43Z saulius 
;
_cod_original_cell_volume 807.0(3)
_cod_original_sg_symbol_H-M P-1
_cod_database_code 7203201

loop_
_symmetry_equiv_pos_as_xyz
'x, y, z'
'-x, -y, -z'

loop_
_atom_site_label
_atom_site_type_symbol
_atom_site_fract_x
_atom_site_fract_y
_atom_site_fract_z
_atom_site_U_iso_or_equiv
_atom_site_adp_type
_atom_site_occupancy
_atom_site_symmetry_multiplicity
_atom_site_calc_flag
_atom_site_refinement_flags
_atom_site_disorder_assembly
_atom_site_disorder_group
O1 O 0.4895(3) 0.1769(3) 0.5003(4) 0.0929(12) Uani 1 1 d . . .
H1A H 0.4429 0.1133 0.5142 0.111 Uiso 1 1 calc R . .
O2 O 0.6767(3) 0.0206(3) 0.4388(4) 0.0793(9) Uani 1 1 d . . .
O3 O 1.1680(3) 0.1581(3) 0.1955(4) 0.0819(10) Uani 1 1 d . . .
O4 O 1.2303(2) 0.3571(3) 0.1822(3) 0.0657(7) Uani 1 1 d . . .
H4B H 1.3103 0.3259 0.1416 0.079 Uiso 1 1 calc R . .
N1 N 1.5056(3) 0.2463(3) 0.0616(4) 0.0600(8) Uani 1 1 d . . .
C1 C 0.6277(3) 0.1396(3) 0.4516(4) 0.0458(7) Uani 1 1 d . . .
C2 C 0.7259(3) 0.2519(3) 0.4107(3) 0.0364(6) Uani 1 1 d . . .
C3 C 0.6498(3) 0.4146(3) 0.3020(4) 0.0433(7) Uani 1 1 d . . .
H3A H 0.6354 0.4148 0.2116 0.052 Uiso 1 1 calc R . .
H3B H 0.5513 0.4458 0.3488 0.052 Uiso 1 1 calc R . .
C4 C 0.7495(3) 0.5274(3) 0.2617(4) 0.0464(7) Uani 1 1 d . . .
H4A H 0.7008 0.6309 0.1923 0.056 Uiso 1 1 calc R . .
C5 C 0.7705(4) 0.5294(4) 0.4028(4) 0.0563(9) Uani 1 1 d . . .
H5A H 0.6729 0.5618 0.4501 0.068 Uiso 1 1 calc R . .
H5B H 0.8328 0.6022 0.3764 0.068 Uiso 1 1 calc R . .
C6 C 0.8465(4) 0.3678(4) 0.5125(4) 0.0488(8) Uani 1 1 d . . .
H6A H 0.8595 0.3696 0.6033 0.059 Uiso 1 1 calc R . .
C7 C 0.7466(3) 0.2541(4) 0.5548(3) 0.0463(7) Uani 1 1 d . . .
H7A H 0.6487 0.2848 0.6029 0.056 Uiso 1 1 calc R . .
H7B H 0.7934 0.1518 0.6250 0.056 Uiso 1 1 calc R . .
C8 C 1.0015(3) 0.3187(4) 0.4382(4) 0.0460(7) Uani 1 1 d . . .
H8A H 1.0503 0.2168 0.5073 0.055 Uiso 1 1 calc R . .
H8B H 1.0652 0.3900 0.4130 0.055 Uiso 1 1 calc R . .
C9 C 0.9817(3) 0.3172(3) 0.2948(3) 0.0375(6) Uani 1 1 d . . .
C10 C 0.9036(3) 0.4793(3) 0.1854(3) 0.0436(7) Uani 1 1 d . . .
H10A H 0.9662 0.5525 0.1568 0.052 Uiso 1 1 calc R . .
H10B H 0.8903 0.4784 0.0952 0.052 Uiso 1 1 calc R . .
C11 C 0.8814(3) 0.2042(3) 0.3351(3) 0.0374(6) Uani 1 1 d . . .
H11A H 0.9295 0.1011 0.4026 0.045 Uiso 1 1 calc R . .
H11B H 0.8689 0.2032 0.2447 0.045 Uiso 1 1 calc R . .
C12 C 1.1355(3) 0.2678(4) 0.2195(4) 0.0490(8) Uani 1 1 d . . .
C13 C 1.5340(5) 0.0972(5) 0.1082(6) 0.0843(14) Uani 1 1 d . . .
H13A H 1.4585 0.0423 0.1662 0.101 Uiso 1 1 calc R . .
C14 C 1.6806(5) 0.0170(5) 0.0711(7) 0.0999(18) Uani 1 1 d . . .
H14A H 1.6999 -0.0887 0.1038 0.120 Uiso 1 1 calc R . .
C15 C 1.7906(3) 0.0993(4) -0.0129(5) 0.0604(10) Uani 1 1 d . . .
C16 C 1.7528(4) 0.2534(4) -0.0557(5) 0.0628(10) Uani 1 1 d . . .
H16A H 1.8254 0.3128 -0.1113 0.075 Uiso 1 1 calc R . .
C17 C 1.6133(4) 0.3214(4) -0.0193(5) 0.0615(10) Uani 1 1 d . . .
H17A H 1.5921 0.4275 -0.0534 0.074 Uiso 1 1 calc R . .
C18 C 1.9497(4) 0.0289(6) -0.0586(6) 0.0821(13) Uani 1 1 d . . .
H18A H 1.9462 -0.0555 -0.0756 0.098 Uiso 1 1 calc R . .
H18B H 1.9905 0.1058 -0.1520 0.098 Uiso 1 1 calc R . .

loop_
_atom_site_aniso_label
_atom_site_aniso_U_11
_atom_site_aniso_U_22
_atom_site_aniso_U_33
_atom_site_aniso_U_23
_atom_site_aniso_U_13
_atom_site_aniso_U_12
O1 0.0429(13) 0.0793(19) 0.180(3) -0.086(2) 0.0357(16) -0.0339(13)
O2 0.0459(13) 0.0637(16) 0.149(3) -0.0688(18) 0.0174(15) -0.0254(11)
O3 0.0526(14) 0.0795(19) 0.135(3) -0.077(2) 0.0293(15) -0.0228(13)
O4 0.0338(11) 0.0662(16) 0.102(2) -0.0474(15) 0.0166(12) -0.0197(10)
N1 0.0384(14) 0.0607(19) 0.076(2) -0.0324(16) -0.0031(13) -0.0040(13)
C1 0.0342(14) 0.0420(16) 0.064(2) -0.0264(15) 0.0001(13) -0.0132(12)
C2 0.0318(13) 0.0362(14) 0.0443(16) -0.0200(12) -0.0003(11) -0.0113(11)
C3 0.0312(14) 0.0437(16) 0.0534(19) -0.0234(14) -0.0033(12) -0.0043(11)
C4 0.0381(15) 0.0326(14) 0.058(2) -0.0159(13) 0.0014(13) -0.0069(11)
C5 0.0472(17) 0.0526(19) 0.083(3) -0.0452(19) 0.0111(16) -0.0174(14)
C6 0.0547(18) 0.065(2) 0.0450(18) -0.0350(16) 0.0013(14) -0.0247(15)
C7 0.0485(17) 0.0518(18) 0.0383(16) -0.0192(14) 0.0047(13) -0.0200(14)
C8 0.0413(16) 0.0506(17) 0.0513(19) -0.0218(15) -0.0072(13) -0.0179(13)
C9 0.0305(13) 0.0374(14) 0.0451(16) -0.0201(12) 0.0005(11) -0.0094(11)
C10 0.0395(15) 0.0386(15) 0.0420(17) -0.0119(12) 0.0028(12) -0.0116(12)
C11 0.0312(13) 0.0363(14) 0.0465(16) -0.0204(12) -0.0045(11) -0.0068(11)
C12 0.0341(15) 0.0529(18) 0.055(2) -0.0229(15) 0.0009(13) -0.0103(13)
C13 0.061(2) 0.072(3) 0.107(4) -0.030(3) 0.003(2) -0.026(2)
C14 0.055(2) 0.059(3) 0.178(6) -0.050(3) -0.019(3) -0.0045(19)
C15 0.0320(16) 0.071(2) 0.093(3) -0.053(2) -0.0116(16) 0.0022(15)
C16 0.0462(18) 0.071(2) 0.076(3) -0.042(2) -0.0043(17) -0.0063(17)
C17 0.0453(18) 0.057(2) 0.080(3) -0.0332(19) -0.0046(17) -0.0046(15)
C18 0.050(2) 0.110(4) 0.108(4) -0.077(3) -0.019(2) 0.012(2)

loop_
_atom_type_symbol
_atom_type_description
_atom_type_scat_dispersion_real
_atom_type_scat_dispersion_imag
_atom_type_scat_source
C C 0.0033 0.0016 'International Tables Vol C Tables 4.2.6.8 and 6.1.1.4'
H H 0.0000 0.0000 'International Tables Vol C Tables 4.2.6.8 and 6.1.1.4'
N N 0.0061 0.0033 'International Tables Vol C Tables 4.2.6.8 and 6.1.1.4'
O O 0.0106 0.0060 'International Tables Vol C Tables 4.2.6.8 and 6.1.1.4'

loop_
_geom_angle_atom_site_label_1
_geom_angle_atom_site_label_2
_geom_angle_atom_site_label_3
_geom_angle
_geom_angle_site_symmetry_1
_geom_angle_site_symmetry_3
_geom_angle_publ_flag
C17 N1 C13 118.6(3) . . ?
O2 C1 O1 122.1(3) . . ?
O2 C1 C2 122.3(3) . . ?
O1 C1 C2 115.7(3) . . ?
C1 C2 C11 110.0(2) . . ?
C1 C2 C3 109.7(2) . . ?
C11 C2 C3 109.2(2) . . ?
C1 C2 C7 109.6(2) . . ?
C11 C2 C7 109.4(2) . . ?
C3 C2 C7 108.9(2) . . ?
C4 C3 C2 109.3(2) . . ?
C5 C4 C10 109.8(3) . . ?
C5 C4 C3 110.0(3) . . ?
C10 C4 C3 109.6(2) . . ?
C4 C5 C6 109.7(2) . . ?
C8 C6 C7 109.9(2) . . ?
C8 C6 C5 109.4(3) . . ?
C7 C6 C5 109.3(3) . . ?
C6 C7 C2 109.3(2) . . ?
C6 C8 C9 109.5(2) . . ?
C12 C9 C11 109.2(2) . . ?
C12 C9 C8 110.2(2) . . ?
C11 C9 C8 109.6(2) . . ?
C12 C9 C10 109.8(2) . . ?
C11 C9 C10 108.3(2) . . ?
C8 C9 C10 109.6(2) . . ?
C4 C10 C9 109.4(2) . . ?
C9 C11 C2 110.1(2) . . ?
O3 C12 O4 122.5(3) . . ?
O3 C12 C9 123.8(3) . . ?
O4 C12 C9 113.7(3) . . ?
N1 C13 C14 121.0(4) . . ?
C15 C14 C13 118.7(4) . . ?
C16 C15 C14 116.8(3) . . ?
C16 C15 C18 119.2(4) . . ?
C14 C15 C18 124.0(4) . . ?
C17 C16 C15 121.5(4) . . ?
N1 C17 C16 123.3(4) . . ?
C18 C18 C15 111.4(4) 2_955 . ?

loop_
_geom_bond_atom_site_label_1
_geom_bond_atom_site_label_2
_geom_bond_distance
_geom_bond_site_symmetry_2
_geom_bond_publ_flag
O1 C1 1.280(4) . ?
O2 C1 1.225(4) . ?
O3 C12 1.200(4) . ?
O4 C12 1.312(4) . ?
N1 C17 1.306(4) . ?
N1 C13 1.310(5) . ?
C1 C2 1.511(4) . ?
C2 C11 1.535(4) . ?
C2 C3 1.538(4) . ?
C2 C7 1.552(4) . ?
C3 C4 1.526(4) . ?
C4 C5 1.522(5) . ?
C4 C10 1.529(4) . ?
C5 C6 1.534(5) . ?
C6 C8 1.529(4) . ?
C6 C7 1.531(4) . ?
C8 C9 1.539(4) . ?
C9 C12 1.527(4) . ?
C9 C11 1.532(4) . ?
C9 C10 1.542(4) . ?
C13 C14 1.440(6) . ?
C14 C15 1.366(6) . ?
C15 C16 1.362(5) . ?
C15 C18 1.516(5) . ?
C16 C17 1.342(5) . ?
C18 C18 1.482(8) 2_955 ?

loop_
_geom_hbond_atom_site_label_D
_geom_hbond_atom_site_label_H
_geom_hbond_atom_site_label_A
_geom_hbond_distance_DH
_geom_hbond_distance_HA
_geom_hbond_distance_DA
_geom_hbond_angle_DHA
_geom_hbond_site_symmetry_A
O1 H1A O2 0.82 1.82 2.639(3) 173.0 2_656
O4 H4B N1 0.82 1.93 2.745(4) 175.1 .
